data_7718210
loop_
_publ_author_name
'Ma&#x10f;ar, Milan'
'Faltejsek, Jan'
'Bu&#x161;kov&#xe1;, Hana'
'Kol&#xe1;&#x10d;n&#xe1;, Lucie'
'Jaro&#x161;, Adam'
'Kotek, Jan'
'Straka, Michal'
'Kub&#xed;&#x10d;ek, Vojt&#x11b;ch'
'Ludv&#xed;k, Ji&#x159;&#xed;'

_publ_section_title
;
 Unusual variability of isomers in copper(II) complexes with
 1,8-bis(2-hydroxybenzyl)-cyclam.
;
_journal_issue 8
_journal_name_full 'Dalton transactions (Cambridge, England : 2003)'
_journal_page_first 3127
_journal_page_last 3140
_journal_paper_doi 10.1039/d4dt03166k
_journal_volume 54
_journal_year 2025
_chemical_formula_moiety 'C24 H34 Cu N4 O2, 2(H2 O)'
_chemical_formula_sum 'C24 H38 Cu N4 O4'
_chemical_formula_weight 510.12
_space_group_crystal_system monoclinic
_space_group_IT_number 14
_space_group_name_Hall '-P 2ybc'
_space_group_name_H-M_alt 'P 1 21/c 1'
_atom_sites_solution_hydrogens mixed
_atom_sites_solution_primary direct
_atom_sites_solution_secondary difmap
_audit_creation_method SHELXL-2017/1
_audit_update_record
;
2024-10-18 deposited with the CCDC.	2025-01-02 downloaded from the CCDC.
;
_cell_angle_alpha 90
_cell_angle_beta 95.474(2)
_cell_angle_gamma 90
_cell_formula_units_Z 2
_cell_length_a 9.1079(6)
_cell_length_b 7.9972(5)
_cell_length_c 16.0972(9)
_cell_measurement_reflns_used 8716
_cell_measurement_temperature 120(2)
_cell_measurement_theta_max 27.4907
_cell_measurement_theta_min 2.8466
_cell_volume 1167.14(12)
_computing_cell_refinement 'SAINT V8.40B (Bruker AXS LLC, 2019)'
_computing_data_collection 'Bruker Instrument Service vV6.2.16'
_computing_data_reduction 'SAINT V8.40B (Bruker AXS LLC, 2019)'
_computing_molecular_graphics 'shelXle (C.B. Huebschle, rev 1365)'
_computing_structure_refinement 'SHELXL-2017/1 (Sheldrick, 2017)'
_computing_structure_solution 'XT, VERSION 2018/2'
_diffrn_ambient_temperature 120(2)
_diffrn_detector_area_resol_mean 7.3910
_diffrn_measured_fraction_theta_full 0.993
_diffrn_measured_fraction_theta_max 0.992
_diffrn_measurement_device_type 'Bruker D8 VENTURE'
_diffrn_measurement_method '\f and \w scans'
_diffrn_radiation_type MoK\a
_diffrn_radiation_wavelength 0.71073
_diffrn_reflns_av_R_equivalents 0.0372
_diffrn_reflns_av_unetI/netI 0.0320
_diffrn_reflns_Laue_measured_fraction_full 0.993
_diffrn_reflns_Laue_measured_fraction_max 0.992
_diffrn_reflns_limit_h_max 11
_diffrn_reflns_limit_h_min -11
_diffrn_reflns_limit_k_max 10
_diffrn_reflns_limit_k_min -10
_diffrn_reflns_limit_l_max 20
_diffrn_reflns_limit_l_min -20
_diffrn_reflns_number 11463
_diffrn_reflns_point_group_measured_fraction_full 0.993
_diffrn_reflns_point_group_measured_fraction_max 0.992
_diffrn_reflns_theta_full 25.242
_diffrn_reflns_theta_max 27.491
_diffrn_reflns_theta_min 2.542
_diffrn_source 'microfocus sealed tube'
_exptl_absorpt_coefficient_mu 0.975
_exptl_absorpt_correction_T_max 0.94
_exptl_absorpt_correction_T_min 0.80
_exptl_absorpt_correction_type multi-scan
_exptl_absorpt_process_details
;
Krause, L., Herbst-Irmer, R., Sheldrick, G. M., Stalke, D. (2015).
"Comparison of silver and molybdenum microfocus X-ray sources for
single-crystal structure determination"
J. Appl. Cryst. 48, 3-10.
doi:10.1107/S1600576714022985
;
_exptl_crystal_colour blue-violet
_exptl_crystal_density_diffrn 1.452
_exptl_crystal_description plate
_exptl_crystal_F_000 542
_exptl_crystal_size_max 0.135
_exptl_crystal_size_mid 0.134
_exptl_crystal_size_min 0.065
_refine_diff_density_max 1.404
_refine_diff_density_min -0.600
_refine_diff_density_rms 0.126
_refine_ls_extinction_method none
_refine_ls_goodness_of_fit_ref 1.135
_refine_ls_hydrogen_treatment mixed
_refine_ls_matrix_type full
_refine_ls_number_parameters 163
_refine_ls_number_reflns 2654
_refine_ls_number_restraints 0
_refine_ls_restrained_S_all 1.135
_refine_ls_R_factor_all 0.0593
_refine_ls_R_factor_gt 0.0555
_refine_ls_shift/su_max 0.000
_refine_ls_shift/su_mean 0.000
_refine_ls_structure_factor_coef Fsqd
_refine_ls_weighting_details 'w=1/[\s^2^(Fo^2^)+(0.0654P)^2^+3.1451P] where P=(Fo^2^+2Fc^2^)/3'
_refine_ls_weighting_scheme calc
_refine_ls_wR_factor_gt 0.1427
_refine_ls_wR_factor_ref 0.1448
_reflns_Friedel_coverage 0.000
_reflns_number_gt 2440
_reflns_number_total 2654
_reflns_threshold_expression 'I > 2\s(I)'
_cod_data_source_file d4dt03166k2.cif
_cod_data_source_block cute2phoh_nh3_f
_cod_depositor_comments
;
The following automatic conversions were performed:

data item '_exptl_absorpt_correction_type' value 'Multi-Scan' was
changed to 'multi-scan' in accordance with the
/home/data/users/saulius/crontab/automatic-downloads/current/RSC/lib/dictionaries/cif_core.dic
dictionary named 'cif_core.dic' version 2.4.2 last updated on
2011-04-26.

Automatic conversion script
Id: cif_fix_values 8170 2020-07-09 18:12:32Z antanas 
;
_cod_original_sg_symbol_H-M 'P 21/c'
_cod_database_code 7718210
_shelx_shelxl_version_number 2017/1
_shelx_space_group_comment
;
The symmetry employed for this shelxl refinement is uniquely defined
by the following loop, which should always be used as a source of
symmetry information in preference to the above space-group names.
They are only intended as comments.
;
_shelx_estimated_absorpt_t_min 0.880
_shelx_estimated_absorpt_t_max 0.939

loop_
_space_group_symop_operation_xyz
'x, y, z'
'-x, y+1/2, -z+1/2'
'-x, -y, -z'
'x, -y-1/2, z-1/2'

loop_
_atom_site_label
_atom_site_type_symbol
_atom_site_fract_x
_atom_site_fract_y
_atom_site_fract_z
_atom_site_U_iso_or_equiv
_atom_site_adp_type
_atom_site_occupancy
_atom_site_site_symmetry_order
_atom_site_calc_flag
_atom_site_refinement_flags_posn
_atom_site_refinement_flags_adp
_atom_site_refinement_flags_occupancy
_atom_site_disorder_assembly
_atom_site_disorder_group
Cu1 Cu 0.500000 0.500000 0.500000 0.01314(18) Uani 1 2 d S . P . .
N1 N 0.4736(3) 0.4623(3) 0.37289(16) 0.0130(5) Uani 1 1 d . . . . .
C2 C 0.3656(4) 0.3223(4) 0.3608(2) 0.0183(6) Uani 1 1 d . . . . .
H21 H 0.417302 0.214949 0.373197 0.022 Uiso 1 1 calc R U . . .
H22 H 0.323535 0.319773 0.301839 0.022 Uiso 1 1 calc R U . . .
C3 C 0.2418(3) 0.3406(4) 0.41684(19) 0.0173(6) Uani 1 1 d . . . . .
H31 H 0.174943 0.432136 0.396086 0.021 Uiso 1 1 calc R U . . .
H32 H 0.183925 0.235747 0.416334 0.021 Uiso 1 1 calc R U . . .
N4 N 0.3054(3) 0.3781(3) 0.50310(16) 0.0146(5) Uani 1 1 d . . . . .
H41 H 0.324(4) 0.291(6) 0.526(2) 0.021(10) Uiso 1 1 d . . . . .
C5 C 0.1970(3) 0.4589(4) 0.5525(2) 0.0186(6) Uani 1 1 d . . . . .
H51 H 0.105143 0.392015 0.548170 0.022 Uiso 1 1 calc R U . . .
H52 H 0.172872 0.571286 0.529240 0.022 Uiso 1 1 calc R U . . .
C6 C 0.2551(4) 0.4753(4) 0.6430(2) 0.0193(6) Uani 1 1 d . . . . .
H61 H 0.284682 0.363188 0.664609 0.023 Uiso 1 1 calc R U . . .
H62 H 0.174333 0.515512 0.674861 0.023 Uiso 1 1 calc R U . . .
C7 C 0.3863(3) 0.5937(4) 0.65885(19) 0.0173(6) Uani 1 1 d . . . . .
H71 H 0.358641 0.702964 0.633045 0.021 Uiso 1 1 calc R U . . .
H72 H 0.404799 0.611795 0.719787 0.021 Uiso 1 1 calc R U . . .
C8 C 0.4212(3) 0.6119(4) 0.32243(18) 0.0164(6) Uani 1 1 d . . . . .
H81 H 0.411230 0.578727 0.262904 0.020 Uiso 1 1 calc R U . . .
H82 H 0.499497 0.698047 0.329392 0.020 Uiso 1 1 calc R U . . .
C9 C 0.2786(3) 0.6923(4) 0.34105(19) 0.0167(6) Uani 1 1 d . . . . .
C10 C 0.2705(3) 0.7772(4) 0.41753(19) 0.0159(6) Uani 1 1 d . . . . .
O10 O 0.3845(2) 0.7761(3) 0.47507(14) 0.0164(4) Uani 1 1 d . . . . .
C11 C 0.1385(4) 0.8611(4) 0.4295(2) 0.0205(6) Uani 1 1 d . . . . .
H111 H 0.130337 0.919475 0.480260 0.025 Uiso 1 1 calc R U . . .
C12 C 0.0199(4) 0.8603(4) 0.3685(2) 0.0267(8) Uani 1 1 d . . . . .
H121 H -0.068088 0.918046 0.378122 0.032 Uiso 1 1 calc R U . . .
C13 C 0.0282(4) 0.7768(5) 0.2944(2) 0.0274(8) Uani 1 1 d . . . . .
H131 H -0.053094 0.777097 0.252805 0.033 Uiso 1 1 calc R U . . .
C14 C 0.1573(4) 0.6920(4) 0.2811(2) 0.0222(7) Uani 1 1 d . . . . .
H141 H 0.162980 0.632840 0.230379 0.027 Uiso 1 1 calc R U . . .
O1W O 0.3900(3) 1.0416(3) 0.58375(17) 0.0220(5) Uani 1 1 d . . . . .
H11W H 0.378(6) 0.973(7) 0.554(3) 0.044(16) Uiso 1 1 d . . . . .
H12W H 0.466(6) 1.072(7) 0.575(3) 0.035(13) Uiso 1 1 d . . . . .

loop_
_atom_site_aniso_label
_atom_site_aniso_U_11
_atom_site_aniso_U_22
_atom_site_aniso_U_33
_atom_site_aniso_U_23
_atom_site_aniso_U_13
_atom_site_aniso_U_12
Cu1 0.0150(3) 0.0098(3) 0.0145(3) -0.00041(17) 0.00020(18) -0.00217(18)
N1 0.0149(12) 0.0059(10) 0.0183(12) -0.0006(9) 0.0016(9) -0.0008(9)
C2 0.0234(16) 0.0099(13) 0.0210(15) -0.0041(11) -0.0007(12) -0.0052(11)
C3 0.0169(14) 0.0114(13) 0.0225(15) 0.0015(11) -0.0035(11) -0.0041(11)
N4 0.0151(12) 0.0091(11) 0.0192(13) 0.0022(9) 0.0000(10) 0.0007(9)
C5 0.0183(15) 0.0128(13) 0.0247(16) 0.0030(12) 0.0023(12) -0.0006(11)
C6 0.0205(15) 0.0137(14) 0.0244(16) 0.0010(12) 0.0055(12) -0.0003(11)
C7 0.0196(15) 0.0135(14) 0.0189(14) -0.0021(11) 0.0025(11) -0.0010(11)
C8 0.0209(15) 0.0118(13) 0.0162(14) 0.0013(11) 0.0004(11) 0.0003(11)
C9 0.0173(15) 0.0109(13) 0.0216(15) 0.0059(11) 0.0001(11) -0.0030(11)
C10 0.0172(15) 0.0075(12) 0.0227(15) 0.0036(11) 0.0006(11) -0.0021(10)
O10 0.0150(11) 0.0109(9) 0.0224(11) -0.0010(8) -0.0026(8) -0.0003(8)
C11 0.0194(16) 0.0116(14) 0.0306(17) 0.0040(12) 0.0028(13) -0.0009(11)
C12 0.0160(16) 0.0234(16) 0.041(2) 0.0152(15) 0.0024(14) 0.0031(13)
C13 0.0173(16) 0.0329(19) 0.0302(18) 0.0161(15) -0.0066(13) -0.0064(14)
C14 0.0225(16) 0.0200(15) 0.0232(16) 0.0077(12) -0.0015(12) -0.0073(13)
O1W 0.0240(13) 0.0108(11) 0.0314(13) -0.0048(10) 0.0039(10) -0.0009(9)

loop_
_atom_type_symbol
_atom_type_description
_atom_type_scat_dispersion_real
_atom_type_scat_dispersion_imag
_atom_type_scat_source
C C 0.0033 0.0016 'International Tables Vol C Tables 4.2.6.8 and 6.1.1.4'
H H 0.0000 0.0000 'International Tables Vol C Tables 4.2.6.8 and 6.1.1.4'
Cu Cu 0.3201 1.2651 'International Tables Vol C Tables 4.2.6.8 and 6.1.1.4'
N N 0.0061 0.0033 'International Tables Vol C Tables 4.2.6.8 and 6.1.1.4'
O O 0.0106 0.0060 'International Tables Vol C Tables 4.2.6.8 and 6.1.1.4'

loop_
_geom_angle_atom_site_label_1
_geom_angle_atom_site_label_2
_geom_angle_atom_site_label_3
_geom_angle
_geom_angle_site_symmetry_1
_geom_angle_site_symmetry_3
_geom_angle_publ_flag
N4 Cu1 N4 180.0 . 3_666 ?
N4 Cu1 N1 93.76(10) . 3_666 ?
N4 Cu1 N1 86.24(10) 3_666 3_666 ?
N4 Cu1 N1 86.24(10) . . ?
N4 Cu1 N1 93.76(10) 3_666 . ?
N1 Cu1 N1 180.0 3_666 . ?
C7 N1 C2 107.8(2) 3_666 . ?
C7 N1 C8 107.0(2) 3_666 . ?
C2 N1 C8 111.0(2) . . ?
C7 N1 Cu1 111.23(18) 3_666 . ?
C2 N1 Cu1 104.62(18) . . ?
C8 N1 Cu1 115.01(18) . . ?
N1 C2 C3 111.6(2) . . ?
N1 C2 H21 109.3 . . ?
C3 C2 H21 109.3 . . ?
N1 C2 H22 109.3 . . ?
C3 C2 H22 109.3 . . ?
H21 C2 H22 108.0 . . ?
N4 C3 C2 109.3(2) . . ?
N4 C3 H31 109.8 . . ?
C2 C3 H31 109.8 . . ?
N4 C3 H32 109.8 . . ?
C2 C3 H32 109.8 . . ?
H31 C3 H32 108.3 . . ?
C5 N4 C3 111.8(2) . . ?
C5 N4 Cu1 115.74(19) . . ?
C3 N4 Cu1 109.79(19) . . ?
C5 N4 H41 105(3) . . ?
C3 N4 H41 107(3) . . ?
Cu1 N4 H41 106(3) . . ?
N4 C5 C6 111.6(3) . . ?
N4 C5 H51 109.3 . . ?
C6 C5 H51 109.3 . . ?
N4 C5 H52 109.3 . . ?
C6 C5 H52 109.3 . . ?
H51 C5 H52 108.0 . . ?
C5 C6 C7 114.4(3) . . ?
C5 C6 H61 108.7 . . ?
C7 C6 H61 108.7 . . ?
C5 C6 H62 108.7 . . ?
C7 C6 H62 108.7 . . ?
H61 C6 H62 107.6 . . ?
N1 C7 C6 116.1(2) 3_666 . ?
N1 C7 H71 108.3 3_666 . ?
C6 C7 H71 108.3 . . ?
N1 C7 H72 108.3 3_666 . ?
C6 C7 H72 108.3 . . ?
H71 C7 H72 107.4 . . ?
N1 C8 C9 118.0(2) . . ?
N1 C8 H81 107.8 . . ?
C9 C8 H81 107.8 . . ?
N1 C8 H82 107.8 . . ?
C9 C8 H82 107.8 . . ?
H81 C8 H82 107.1 . . ?
C14 C9 C10 119.9(3) . . ?
C14 C9 C8 120.2(3) . . ?
C10 C9 C8 119.8(3) . . ?
O10 C10 C11 122.1(3) . . ?
O10 C10 C9 120.2(3) . . ?
C11 C10 C9 117.7(3) . . ?
C12 C11 C10 121.2(3) . . ?
C12 C11 H111 119.4 . . ?
C10 C11 H111 119.4 . . ?
C13 C12 C11 120.8(3) . . ?
C13 C12 H121 119.6 . . ?
C11 C12 H121 119.6 . . ?
C12 C13 C14 119.2(3) . . ?
C12 C13 H131 120.4 . . ?
C14 C13 H131 120.4 . . ?
C13 C14 C9 121.2(3) . . ?
C13 C14 H141 119.4 . . ?
C9 C14 H141 119.4 . . ?
H11W O1W H12W 101(5) . . ?

loop_
_geom_bond_atom_site_label_1
_geom_bond_atom_site_label_2
_geom_bond_distance
_geom_bond_site_symmetry_2
_geom_bond_publ_flag
Cu1 N4 2.027(3) . ?
Cu1 N4 2.027(3) 3_666 ?
Cu1 N1 2.059(3) 3_666 ?
Cu1 N1 2.059(3) . ?
N1 C7 1.489(4) 3_666 ?
N1 C2 1.490(4) . ?
N1 C8 1.498(4) . ?
C2 C3 1.516(4) . ?
C2 H21 0.9900 . ?
C2 H22 0.9900 . ?
C3 N4 1.483(4) . ?
C3 H31 0.9900 . ?
C3 H32 0.9900 . ?
N4 C5 1.474(4) . ?
N4 H41 0.80(4) . ?
C5 C6 1.507(5) . ?
C5 H51 0.9900 . ?
C5 H52 0.9900 . ?
C6 C7 1.527(4) . ?
C6 H61 0.9900 . ?
C6 H62 0.9900 . ?
C7 H71 0.9900 . ?
C7 H72 0.9900 . ?
C8 C9 1.505(4) . ?
C8 H81 0.9900 . ?
C8 H82 0.9900 . ?
C9 C14 1.395(4) . ?
C9 C10 1.414(4) . ?
C10 O10 1.324(4) . ?
C10 C11 1.406(4) . ?
C11 C12 1.389(5) . ?
C11 H111 0.9500 . ?
C12 C13 1.376(6) . ?
C12 H121 0.9500 . ?
C13 C14 1.391(5) . ?
C13 H131 0.9500 . ?
C14 H141 0.9500 . ?
O1W H11W 0.73(6) . ?
O1W H12W 0.76(5) . ?
